data_1520442
loop_
_publ_author_name
'Maeda, Chihiro'
'Todaka, Takumi'
'Ema, Tadashi'

_publ_section_title
;
 Carbazole-Based Boron Dipyrromethenes (BODIPYs): Facile Synthesis,
 Structures, and Fine-Tunable Optical Properties.
;
_journal_issue 12
_journal_name_full 'Organic letters'
_journal_page_first 3090
_journal_page_last 3093
_journal_paper_doi 10.1021/acs.orglett.5b01363
_journal_volume 17
_journal_year 2015
_chemical_formula_moiety 'C35 H26 B F2 N3, 0.78(C H2 Cl2) '
_chemical_formula_sum 'C35.79 H27.57 B Cl1.57 F2 N3'
_chemical_formula_weight 604.06
_chemical_name_systematic
; 
 ? 
;
_space_group_IT_number 15
_symmetry_cell_setting monoclinic
_symmetry_Int_Tables_number 15
_symmetry_space_group_name_Hall '-C 2yc'
_symmetry_space_group_name_H-M 'C 1 2/c 1'
_atom_sites_solution_hydrogens geom
_atom_sites_solution_primary direct
_atom_sites_solution_secondary difmap
_audit_creation_method SHELXL-97
_cell_angle_alpha 90.00
_cell_angle_beta 132.890(5)
_cell_angle_gamma 90.00
_cell_formula_units_Z 8
_cell_length_a 33.021(12)
_cell_length_b 10.588(4)
_cell_length_c 23.034(8)
_cell_measurement_reflns_used 2025
_cell_measurement_temperature 93(2)
_cell_measurement_theta_max 67.8
_cell_measurement_theta_min 25.9
_cell_volume 5900(4)
_computing_structure_refinement 'SHELXL-97 (Sheldrick, 1997)'
_computing_structure_solution 'SHELXS-97 (Sheldrick, 1990)'
_diffrn_ambient_temperature 93(2)
_diffrn_detector_area_resol_mean 5.814
_diffrn_measured_fraction_theta_full 0.989
_diffrn_measured_fraction_theta_max 0.989
_diffrn_measurement_device_type 'Rigaku XtaLAB P200'
_diffrn_measurement_method \w
_diffrn_radiation_monochromator graphite
_diffrn_radiation_source 'fine-focus sealed tube'
_diffrn_radiation_type CuK\a
_diffrn_radiation_wavelength 1.54187
_diffrn_reflns_av_R_equivalents 0.0430
_diffrn_reflns_av_sigmaI/netI 0.0286
_diffrn_reflns_limit_h_max 38
_diffrn_reflns_limit_h_min -38
_diffrn_reflns_limit_k_max 11
_diffrn_reflns_limit_k_min -12
_diffrn_reflns_limit_l_max 27
_diffrn_reflns_limit_l_min -27
_diffrn_reflns_number 19003
_diffrn_reflns_theta_full 65.98
_diffrn_reflns_theta_max 65.98
_diffrn_reflns_theta_min 6.90
_exptl_absorpt_coefficient_mu 1.978
_exptl_absorpt_correction_T_max 0.9075
_exptl_absorpt_correction_T_min 0.6700
_exptl_absorpt_correction_type multi-scan
_exptl_absorpt_process_details 'REQAB (Rigaku, 1998)'
_exptl_crystal_colour orange
_exptl_crystal_density_diffrn 1.360
_exptl_crystal_density_method 'not measured'
_exptl_crystal_description prism
_exptl_crystal_F_000 2503.8
_exptl_crystal_size_max 0.22
_exptl_crystal_size_mid 0.18
_exptl_crystal_size_min 0.05
_refine_diff_density_max 0.556
_refine_diff_density_min -0.289
_refine_diff_density_rms 0.046
_refine_ls_extinction_method none
_refine_ls_goodness_of_fit_ref 1.039
_refine_ls_hydrogen_treatment constr
_refine_ls_matrix_type full
_refine_ls_number_parameters 427
_refine_ls_number_reflns 5082
_refine_ls_number_restraints 20
_refine_ls_restrained_S_all 1.037
_refine_ls_R_factor_all 0.0714
_refine_ls_R_factor_gt 0.0610
_refine_ls_shift/su_max 0.000
_refine_ls_shift/su_mean 0.000
_refine_ls_structure_factor_coef Fsqd
_refine_ls_weighting_details 'calc w=1/[\s^2^(Fo^2^)+(0.1080P)^2^+3.9940P] where P=(Fo^2^+2Fc^2^)/3'
_refine_ls_weighting_scheme calc
_refine_ls_wR_factor_gt 0.1708
_refine_ls_wR_factor_ref 0.1850
_reflns_number_gt 4140
_reflns_number_total 5082
_reflns_threshold_expression >2sigma(I)
_cod_data_source_file ol5b01363_si_004.cif
_cod_data_source_block 40428m2
_cod_depositor_comments 'Adding full bibliography for 1520439--1520445.cif.'
_cod_original_sg_symbol_H-M 'C 2/c'
_cod_database_code 1520442

loop_
_symmetry_equiv_pos_as_xyz
'x, y, z'
'-x, y, -z+1/2'
'x+1/2, y+1/2, z'
'-x+1/2, y+1/2, -z+1/2'
'-x, -y, -z'
'x, -y, z-1/2'
'-x+1/2, -y+1/2, -z'
'x+1/2, -y+1/2, z-1/2'

loop_
_atom_site_label
_atom_site_type_symbol
_atom_site_fract_x
_atom_site_fract_y
_atom_site_fract_z
_atom_site_U_iso_or_equiv
_atom_site_adp_type
_atom_site_occupancy
_atom_site_symmetry_multiplicity
_atom_site_calc_flag
_atom_site_refinement_flags
_atom_site_disorder_assembly
_atom_site_disorder_group
F1 F 0.36214(6) 0.04035(13) 0.08213(8) 0.0571(4) Uani 1 1 d . . .
F2 F 0.34933(6) -0.07609(12) 0.15095(8) 0.0605(4) Uani 1 1 d . . .
N1 N 0.26766(9) -0.21839(16) -0.08124(12) 0.0498(5) Uani 1 1 d . . .
N2 N 0.34399(8) 0.15021(17) 0.15294(12) 0.0493(5) Uani 1 1 d . . .
N3 N 0.26904(8) 0.02636(16) 0.03280(11) 0.0438(4) Uani 1 1 d . . .
C8 C 0.24626(10) 0.19916(19) 0.07579(13) 0.0444(5) Uani 1 1 d . . .
C9 C 0.30255(10) 0.21744(19) 0.13900(14) 0.0461(5) Uani 1 1 d . . .
C10 C 0.23144(10) 0.3642(2) 0.13450(14) 0.0491(6) Uani 1 1 d . . .
C11 C 0.22973(10) 0.10061(19) 0.01910(13) 0.0440(5) Uani 1 1 d . . .
C12 C 0.24359(10) -0.06348(19) -0.02866(13) 0.0449(5) Uani 1 1 d . . .
C13 C 0.21116(11) 0.2760(2) 0.07453(14) 0.0473(5) Uani 1 1 d . . .
H1 H 0.1723 0.2681 0.0317 0.057 Uiso 1 1 calc R . .
C14 C 0.19258(11) 0.4400(2) 0.13267(15) 0.0522(6) Uani 1 1 d . . .
C15 C 0.27784(10) -0.14766(19) -0.02470(14) 0.0467(5) Uani 1 1 d . . .
H2 H 0.3140 -0.1558 0.0262 0.056 Uiso 1 1 calc R . .
C16 C 0.17652(10) 0.0593(2) -0.05161(13) 0.0463(5) Uani 1 1 d . . .
C17 C 0.18506(10) -0.0456(2) -0.08083(13) 0.0460(5) Uani 1 1 d . . .
C18 C 0.42781(11) 0.3558(2) 0.32223(15) 0.0561(6) Uani 1 1 d . . .
H3 H 0.4211 0.4243 0.3414 0.067 Uiso 1 1 calc R . .
C19 C 0.32442(10) 0.3081(2) 0.19880(14) 0.0485(5) Uani 1 1 d . . .
C20 C 0.38364(11) 0.2952(2) 0.25227(15) 0.0522(6) Uani 1 1 d . . .
C21 C 0.39355(11) 0.1971(2) 0.22221(15) 0.0528(6) Uani 1 1 d . . .
C22 C 0.22051(11) -0.2054(2) -0.16527(15) 0.0562(6) Uani 1 1 d . . .
H27 H 0.1960 -0.2784 -0.1843 0.084 Uiso 1 1 calc R . .
H28 H 0.2331 -0.2012 -0.1933 0.084 Uiso 1 1 calc R . .
H29 H 0.2004 -0.1279 -0.1752 0.084 Uiso 1 1 calc R . .
C23 C 0.14329(12) 0.4863(2) 0.06281(16) 0.0579(6) Uani 1 1 d . . .
H7 H 0.1338 0.4698 0.0142 0.069 Uiso 1 1 calc R . .
C24 C 0.28821(11) 0.3802(2) 0.19628(14) 0.0509(6) Uani 1 1 d . . .
H8 H 0.3021 0.4405 0.2367 0.061 Uiso 1 1 calc R . .
C25 C 0.13906(10) -0.1156(2) -0.14454(14) 0.0531(6) Uani 1 1 d . . .
H9 H 0.1440 -0.1890 -0.1629 0.064 Uiso 1 1 calc R . .
C26 C 0.08682(11) -0.0767(3) -0.18003(15) 0.0598(6) Uani 1 1 d . . .
H10 H 0.0557 -0.1241 -0.2230 0.072 Uiso 1 1 calc R . .
C27 C 0.10747(13) 0.5565(2) 0.06212(18) 0.0661(7) Uani 1 1 d . . .
H11 H 0.0736 0.5861 0.0133 0.079 Uiso 1 1 calc R . .
C28 C 0.30952(12) -0.3066(2) -0.06106(17) 0.0613(7) Uani 1 1 d . . .
H30 H 0.3395 -0.3121 -0.0033 0.092 Uiso 1 1 calc R . .
H31 H 0.3244 -0.2768 -0.0837 0.092 Uiso 1 1 calc R . .
H32 H 0.2929 -0.3902 -0.0826 0.092 Uiso 1 1 calc R . .
C29 C 0.07846(12) 0.0316(3) -0.15413(15) 0.0627(7) Uani 1 1 d . . .
H15 H 0.0419 0.0583 -0.1809 0.075 Uiso 1 1 calc R . .
C30 C 0.20550(13) 0.4678(2) 0.20321(16) 0.0612(7) Uani 1 1 d . . .
H16 H 0.2391 0.4377 0.2522 0.073 Uiso 1 1 calc R . .
C31 C 0.52868(13) 0.5107(3) 0.44680(18) 0.0688(7) Uani 1 1 d . . .
H17 H 0.4987 0.5595 0.4033 0.083 Uiso 1 1 calc R . .
C32 C 0.44725(12) 0.1588(3) 0.26208(18) 0.0648(7) Uani 1 1 d . . .
H18 H 0.4542 0.0935 0.2415 0.078 Uiso 1 1 calc R . .
C33 C 0.52776(11) 0.3804(3) 0.43873(17) 0.0639(7) Uani 1 1 d . . .
C34 C 0.12285(11) 0.0991(2) -0.09027(14) 0.0554(6) Uani 1 1 d . . .
H19 H 0.1172 0.1720 -0.0725 0.066 Uiso 1 1 calc R . .
C35 C 0.48104(11) 0.3171(3) 0.36364(17) 0.0624(7) Uani 1 1 d . . .
C36 C 0.12111(15) 0.5832(3) 0.1324(2) 0.0749(9) Uani 1 1 d . . .
H20 H 0.0969 0.6322 0.1321 0.090 Uiso 1 1 calc R . .
C37 C 0.16976(15) 0.5387(3) 0.20234(19) 0.0728(8) Uani 1 1 d . . .
H21 H 0.1791 0.5566 0.2507 0.087 Uiso 1 1 calc R . .
B1 B 0.33291(12) 0.0343(2) 0.10582(16) 0.0473(6) Uani 1 1 d . . .
C39 C 0.49013(12) 0.2183(3) 0.33229(19) 0.0681(7) Uani 1 1 d . . .
H22 H 0.5270 0.1922 0.3605 0.082 Uiso 1 1 calc R . .
C40 C 0.57173(14) 0.5707(3) 0.5159(2) 0.0762(8) Uani 1 1 d . . .
H23 H 0.5714 0.6598 0.5201 0.091 Uiso 1 1 calc R . .
C41 C 0.61620(13) 0.3732(4) 0.5740(2) 0.0823(9) Uani 1 1 d . . .
H24 H 0.6465 0.3254 0.6179 0.099 Uiso 1 1 calc R . .
C42 C 0.57182(13) 0.3126(3) 0.5034(2) 0.0768(8) Uani 1 1 d . . .
H25 H 0.5721 0.2233 0.5000 0.092 Uiso 1 1 calc R . .
C43 C 0.61547(14) 0.5006(4) 0.5793(2) 0.0791(9) Uani 1 1 d . . .
H26 H 0.6455 0.5420 0.6272 0.095 Uiso 1 1 calc R . .
Cl1 Cl -0.01262(6) 0.34309(15) 0.15366(7) 0.0770(5) Uani 0.571(3) 1 d P A 1
Cl2 Cl 0.06044(8) 0.28042(17) 0.12942(12) 0.1008(7) Uani 0.571(3) 1 d P A 1
C1 C 0.0428(2) 0.3915(6) 0.1638(4) 0.0788(17) Uani 0.571(3) 1 d P A 1
H33 H 0.0328 0.4713 0.1343 0.095 Uiso 0.571(3) 1 calc PR A 1
H34 H 0.0754 0.4084 0.2205 0.095 Uiso 0.571(3) 1 calc PR A 1
Cl3 Cl 0.493(2) 0.165(7) 0.644(4) 0.78(4) Uani 0.2144(17) 1 d PDU A 2
C44 C 0.5503(12) 0.171(3) 0.6505(18) 0.129(9) Uani 0.2144(17) 1 d PDU A 2
H35 H 0.5839 0.2033 0.7027 0.154 Uiso 0.2144(17) 1 calc PR A 2
H36 H 0.5582 0.0864 0.6419 0.154 Uiso 0.2144(17) 1 calc PR A 2
Cl4 Cl 0.527(4) 0.276(8) 0.574(4) 1.14(7) Uani 0.2144(17) 1 d PDU A 2

loop_
_atom_site_aniso_label
_atom_site_aniso_U_11
_atom_site_aniso_U_22
_atom_site_aniso_U_33
_atom_site_aniso_U_23
_atom_site_aniso_U_13
_atom_site_aniso_U_12
F1 0.0684(8) 0.0609(9) 0.0588(8) -0.0096(6) 0.0499(7) -0.0019(7)
F2 0.0871(10) 0.0352(7) 0.0526(8) -0.0038(6) 0.0449(8) -0.0037(6)
N1 0.0780(13) 0.0320(9) 0.0620(12) -0.0051(8) 0.0565(11) -0.0033(9)
N2 0.0683(12) 0.0361(10) 0.0619(11) -0.0116(8) 0.0516(11) -0.0113(9)
N3 0.0676(11) 0.0295(9) 0.0511(10) -0.0046(7) 0.0470(10) -0.0059(8)
C8 0.0707(14) 0.0290(10) 0.0484(12) -0.0008(9) 0.0463(12) -0.0048(9)
C9 0.0738(15) 0.0294(10) 0.0579(13) -0.0036(9) 0.0538(13) -0.0050(10)
C10 0.0774(16) 0.0330(11) 0.0543(13) -0.0010(9) 0.0517(13) -0.0016(10)
C11 0.0700(14) 0.0289(10) 0.0514(12) 0.0014(9) 0.0486(12) 0.0008(9)
C12 0.0698(14) 0.0285(10) 0.0511(12) -0.0046(9) 0.0469(12) -0.0062(10)
C13 0.0738(15) 0.0325(11) 0.0521(12) -0.0007(9) 0.0493(12) -0.0013(10)
C14 0.0845(17) 0.0335(11) 0.0630(14) -0.0046(10) 0.0597(14) -0.0024(11)
C15 0.0701(14) 0.0322(10) 0.0551(12) -0.0049(9) 0.0494(12) -0.0062(10)
C16 0.0701(14) 0.0326(11) 0.0488(12) -0.0014(9) 0.0454(12) -0.0024(10)
C17 0.0677(14) 0.0314(11) 0.0499(12) -0.0012(9) 0.0444(12) -0.0024(9)
C18 0.0730(16) 0.0452(13) 0.0702(15) -0.0172(11) 0.0566(14) -0.0170(12)
C19 0.0732(15) 0.0332(11) 0.0569(13) -0.0076(9) 0.0513(13) -0.0112(10)
C20 0.0748(15) 0.0374(12) 0.0649(14) -0.0140(10) 0.0556(14) -0.0159(11)
C21 0.0677(15) 0.0400(12) 0.0683(15) -0.0125(11) 0.0532(13) -0.0132(11)
C22 0.0857(17) 0.0420(13) 0.0595(14) -0.0094(10) 0.0568(14) -0.0075(11)
C23 0.0921(18) 0.0401(12) 0.0644(15) 0.0026(11) 0.0623(15) 0.0068(12)
C24 0.0836(17) 0.0314(11) 0.0602(13) -0.0070(10) 0.0579(14) -0.0066(11)
C25 0.0732(16) 0.0385(12) 0.0554(13) -0.0068(10) 0.0469(13) -0.0035(11)
C26 0.0682(16) 0.0533(14) 0.0538(14) -0.0077(11) 0.0400(13) 0.0002(12)
C27 0.095(2) 0.0469(14) 0.0769(18) 0.0091(12) 0.0668(17) 0.0164(13)
C28 0.0927(19) 0.0443(13) 0.0745(16) -0.0017(12) 0.0678(16) 0.0063(13)
C29 0.0670(16) 0.0601(16) 0.0542(14) -0.0035(12) 0.0385(13) 0.0074(12)
C30 0.0939(19) 0.0462(13) 0.0642(15) -0.0006(11) 0.0620(16) 0.0040(13)
C31 0.0780(17) 0.0610(17) 0.0771(18) -0.0214(14) 0.0567(16) -0.0240(14)
C32 0.0772(17) 0.0501(14) 0.0855(18) -0.0260(13) 0.0626(16) -0.0194(13)
C33 0.0682(16) 0.0635(17) 0.0764(18) -0.0176(14) 0.0556(16) -0.0182(13)
C34 0.0739(16) 0.0448(13) 0.0522(13) -0.0006(10) 0.0448(13) 0.0087(11)
C35 0.0747(17) 0.0525(15) 0.0775(18) -0.0201(13) 0.0586(16) -0.0213(13)
C36 0.118(2) 0.0548(16) 0.093(2) 0.0073(15) 0.088(2) 0.0210(16)
C37 0.120(2) 0.0556(16) 0.0778(19) 0.0011(14) 0.081(2) 0.0155(16)
B1 0.0712(16) 0.0329(12) 0.0543(14) -0.0028(10) 0.0492(14) -0.0016(11)
C39 0.0687(16) 0.0599(17) 0.0885(19) -0.0243(14) 0.0586(16) -0.0182(13)
C40 0.087(2) 0.0713(19) 0.083(2) -0.0262(16) 0.0623(19) -0.0274(17)
C41 0.0678(18) 0.101(3) 0.083(2) -0.0131(19) 0.0528(17) -0.0068(17)
C42 0.0750(18) 0.078(2) 0.084(2) -0.0168(16) 0.0567(18) -0.0100(16)
C43 0.0747(19) 0.104(3) 0.0746(19) -0.0284(19) 0.0571(18) -0.0295(18)
Cl1 0.0784(9) 0.0902(10) 0.0609(8) 0.0131(6) 0.0469(7) 0.0038(7)
Cl2 0.1148(13) 0.0883(12) 0.1362(15) -0.0489(10) 0.1000(13) -0.0365(9)
C1 0.058(3) 0.071(4) 0.075(3) -0.009(3) 0.033(3) 0.007(3)
Cl3 0.78(4) 0.78(4) 0.78(4) -0.001(5) 0.53(3) 0.002(5)
C44 0.131(10) 0.133(10) 0.127(10) -0.001(5) 0.089(7) 0.004(5)
Cl4 1.14(7) 1.14(7) 1.14(7) 0.000(5) 0.77(5) 0.000(5)

loop_
_atom_type_symbol
_atom_type_description
_atom_type_scat_dispersion_real
_atom_type_scat_dispersion_imag
_atom_type_scat_source
C C 0.0181 0.0091 'International Tables Vol C Tables 4.2.6.8 and 6.1.1.4'
H H 0.0000 0.0000 'International Tables Vol C Tables 4.2.6.8 and 6.1.1.4'
B B 0.0090 0.0039 'International Tables Vol C Tables 4.2.6.8 and 6.1.1.4'
F F 0.0727 0.0534 'International Tables Vol C Tables 4.2.6.8 and 6.1.1.4'
N N 0.0311 0.0180 'International Tables Vol C Tables 4.2.6.8 and 6.1.1.4'
Cl Cl 0.3639 0.7018 'International Tables Vol C Tables 4.2.6.8 and 6.1.1.4'

loop_
_geom_angle_atom_site_label_1
_geom_angle_atom_site_label_2
_geom_angle_atom_site_label_3
_geom_angle
C15 N1 C22 125.5(2)
C15 N1 C28 119.7(2)
C22 N1 C28 114.30(19)
C9 N2 C21 106.97(18)
C9 N2 B1 122.6(2)
C21 N2 B1 129.7(2)
C11 N3 C12 109.52(19)
C11 N3 B1 126.42(17)
C12 N3 B1 124.05(18)
C9 C8 C13 116.06(19)
C9 C8 C11 117.2(2)
C13 C8 C11 126.7(2)
N2 C9 C8 125.65(19)
N2 C9 C19 111.0(2)
C8 C9 C19 123.3(2)
C24 C10 C13 119.7(2)
C24 C10 C14 119.9(2)
C13 C10 C14 120.4(2)
N3 C11 C16 109.11(18)
N3 C11 C8 119.4(2)
C16 C11 C8 131.4(2)
C15 C12 N3 117.5(2)
C15 C12 C17 135.3(2)
N3 C12 C17 107.14(18)
C8 C13 C10 122.2(2)
C8 C13 H1 118.9
C10 C13 H1 118.9
C23 C14 C30 117.6(2)
C23 C14 C10 122.2(2)
C30 C14 C10 120.2(2)
N1 C15 C12 130.0(2)
N1 C15 H2 115.0
C12 C15 H2 115.0
C34 C16 C17 120.4(2)
C34 C16 C11 132.5(2)
C17 C16 C11 107.0(2)
C25 C17 C16 119.0(2)
C25 C17 C12 133.5(2)
C16 C17 C12 107.1(2)
C35 C18 C20 120.3(2)
C35 C18 H3 119.9
C20 C18 H3 119.9
C24 C19 C9 118.7(2)
C24 C19 C20 135.8(2)
C9 C19 C20 105.4(2)
C18 C20 C21 120.0(2)
C18 C20 C19 133.5(2)
C21 C20 C19 106.5(2)
N2 C21 C32 129.2(2)
N2 C21 C20 110.1(2)
C32 C21 C20 120.7(2)
N1 C22 H27 109.5
N1 C22 H28 109.5
H27 C22 H28 109.5
N1 C22 H29 109.5
H27 C22 H29 109.5
H28 C22 H29 109.5
C14 C23 C27 121.5(2)
C14 C23 H7 119.3
C27 C23 H7 119.3
C19 C24 C10 119.9(2)
C19 C24 H8 120.0
C10 C24 H8 120.0
C26 C25 C17 119.3(2)
C26 C25 H9 120.4
C17 C25 H9 120.4
C25 C26 C29 121.4(2)
C25 C26 H10 119.3
C29 C26 H10 119.3
C36 C27 C23 120.0(3)
C36 C27 H11 120.0
C23 C27 H11 120.0
N1 C28 H30 109.5
N1 C28 H31 109.5
H30 C28 H31 109.5
N1 C28 H32 109.5
H30 C28 H32 109.5
H31 C28 H32 109.5
C34 C29 C26 120.3(3)
C34 C29 H15 119.8
C26 C29 H15 119.8
C37 C30 C14 120.8(3)
C37 C30 H16 119.6
C14 C30 H16 119.6
C40 C31 C33 121.8(3)
C40 C31 H17 119.1
C33 C31 H17 119.1
C39 C32 C21 118.1(2)
C39 C32 H18 121.0
C21 C32 H18 121.0
C42 C33 C31 117.5(3)
C42 C33 C35 121.4(3)
C31 C33 C35 121.1(3)
C29 C34 C16 119.4(2)
C29 C34 H19 120.3
C16 C34 H19 120.3
C18 C35 C39 118.8(2)
C18 C35 C33 120.0(2)
C39 C35 C33 121.1(3)
C37 C36 C27 119.6(3)
C37 C36 H20 120.2
C27 C36 H20 120.2
C36 C37 C30 120.5(2)
C36 C37 H21 119.7
C30 C37 H21 119.7
F1 B1 F2 107.83(19)
F1 B1 N2 110.48(19)
F2 B1 N2 111.21(19)
F1 B1 N3 111.48(19)
F2 B1 N3 108.04(18)
N2 B1 N3 107.81(19)
C32 C39 C35 122.1(3)
C32 C39 H22 118.9
C35 C39 H22 118.9
C31 C40 C43 119.5(3)
C31 C40 H23 120.3
C43 C40 H23 120.3
C43 C41 C42 119.4(3)
C43 C41 H24 120.3
C42 C41 H24 120.3
C33 C42 C41 121.1(3)
C33 C42 H25 119.4
C41 C42 H25 119.4
C41 C43 C40 120.7(3)
C41 C43 H26 119.7
C40 C43 H26 119.7
Cl2 C1 Cl1 112.7(4)
Cl2 C1 H33 109.0
Cl1 C1 H33 109.0
Cl2 C1 H34 109.0
Cl1 C1 H34 109.0
H33 C1 H34 107.8
Cl4 C44 Cl3 103(4)
Cl4 C44 H35 111.1
Cl3 C44 H35 111.1
Cl4 C44 H36 111.1
Cl3 C44 H36 111.1
H35 C44 H36 109.1

loop_
_geom_bond_atom_site_label_1
_geom_bond_atom_site_label_2
_geom_bond_distance
F1 B1 1.397(3)
F2 B1 1.405(3)
N1 C15 1.332(3)
N1 C22 1.445(3)
N1 C28 1.458(3)
N2 C9 1.373(3)
N2 C21 1.384(3)
N2 B1 1.509(3)
N3 C11 1.358(3)
N3 C12 1.413(3)
N3 B1 1.567(4)
C8 C9 1.389(3)
C8 C13 1.400(3)
C8 C11 1.457(3)
C9 C19 1.410(3)
C10 C24 1.392(4)
C10 C13 1.404(3)
C10 C14 1.490(3)
C11 C16 1.427(3)
C12 C15 1.394(3)
C12 C17 1.433(3)
C13 H1 0.9500
C14 C23 1.384(4)
C14 C30 1.402(3)
C15 H2 0.9500
C16 C34 1.401(3)
C16 C17 1.423(3)
C17 C25 1.405(3)
C18 C35 1.373(4)
C18 C20 1.392(3)
C18 H3 0.9500
C19 C24 1.386(3)
C19 C20 1.443(4)
C20 C21 1.405(3)
C21 C32 1.391(4)
C22 H27 0.9800
C22 H28 0.9800
C22 H29 0.9800
C23 C27 1.388(4)
C23 H7 0.9500
C24 H8 0.9500
C25 C26 1.377(4)
C25 H9 0.9500
C26 C29 1.403(4)
C26 H10 0.9500
C27 C36 1.382(4)
C27 H11 0.9500
C28 H30 0.9800
C28 H31 0.9800
C28 H32 0.9800
C29 C34 1.374(4)
C29 H15 0.9500
C30 C37 1.387(4)
C30 H16 0.9500
C31 C40 1.370(4)
C31 C33 1.389(4)
C31 H17 0.9500
C32 C39 1.379(4)
C32 H18 0.9500
C33 C42 1.379(4)
C33 C35 1.480(4)
C34 H19 0.9500
C35 C39 1.414(4)
C36 C37 1.370(4)
C36 H20 0.9500
C37 H21 0.9500
C39 H22 0.9500
C40 C43 1.377(5)
C40 H23 0.9500
C41 C43 1.357(5)
C41 C42 1.400(4)
C41 H24 0.9500
C42 H25 0.9500
C43 H26 0.9500
Cl1 C1 1.757(7)
Cl2 C1 1.725(7)
C1 H33 0.9900
C1 H34 0.9900
Cl3 C44 1.79(2)
C44 Cl4 1.77(2)
C44 H35 0.9900
C44 H36 0.9900

loop_
_geom_torsion_atom_site_label_1
_geom_torsion_atom_site_label_2
_geom_torsion_atom_site_label_3
_geom_torsion_atom_site_label_4
_geom_torsion
C21 N2 C9 C8 -179.1(2)
B1 N2 C9 C8 -8.4(3)
C21 N2 C9 C19 -0.2(2)
B1 N2 C9 C19 170.52(18)
C13 C8 C9 N2 178.00(19)
C11 C8 C9 N2 -0.4(3)
C13 C8 C9 C19 -0.7(3)
C11 C8 C9 C19 -179.13(18)
C12 N3 C11 C16 1.4(2)
B1 N3 C11 C16 -177.15(18)
C12 N3 C11 C8 178.83(17)
B1 N3 C11 C8 0.3(3)
C9 C8 C11 N3 4.3(3)
C13 C8 C11 N3 -173.89(19)
C9 C8 C11 C16 -179.0(2)
C13 C8 C11 C16 2.8(3)
C11 N3 C12 C15 179.55(18)
B1 N3 C12 C15 -1.8(3)
C11 N3 C12 C17 -2.6(2)
B1 N3 C12 C17 175.98(18)
C9 C8 C13 C10 -1.5(3)
C11 C8 C13 C10 176.69(19)
C24 C10 C13 C8 2.3(3)
C14 C10 C13 C8 -177.28(19)
C24 C10 C14 C23 142.3(2)
C13 C10 C14 C23 -38.2(3)
C24 C10 C14 C30 -37.1(3)
C13 C10 C14 C30 142.4(2)
C22 N1 C15 C12 12.8(4)
C28 N1 C15 C12 -175.8(2)
N3 C12 C15 N1 -161.3(2)
C17 C12 C15 N1 21.7(4)
N3 C11 C16 C34 177.3(2)
C8 C11 C16 C34 0.3(4)
N3 C11 C16 C17 0.4(2)
C8 C11 C16 C17 -176.6(2)
C34 C16 C17 C25 -5.7(3)
C11 C16 C17 C25 171.68(19)
C34 C16 C17 C12 -179.3(2)
C11 C16 C17 C12 -2.0(2)
C15 C12 C17 C25 7.7(4)
N3 C12 C17 C25 -169.5(2)
C15 C12 C17 C16 -180.0(2)
N3 C12 C17 C16 2.8(2)
N2 C9 C19 C24 -176.67(19)
C8 C9 C19 C24 2.2(3)
N2 C9 C19 C20 0.7(2)
C8 C9 C19 C20 179.6(2)
C35 C18 C20 C21 -2.4(4)
C35 C18 C20 C19 175.9(2)
C24 C19 C20 C18 -2.7(5)
C9 C19 C20 C18 -179.4(3)
C24 C19 C20 C21 175.8(3)
C9 C19 C20 C21 -0.9(2)
C9 N2 C21 C32 178.5(3)
B1 N2 C21 C32 8.7(4)
C9 N2 C21 C20 -0.4(3)
B1 N2 C21 C20 -170.3(2)
C18 C20 C21 N2 179.6(2)
C19 C20 C21 N2 0.8(3)
C18 C20 C21 C32 0.5(4)
C19 C20 C21 C32 -178.2(2)
C30 C14 C23 C27 -0.8(4)
C10 C14 C23 C27 179.8(2)
C9 C19 C24 C10 -1.4(3)
C20 C19 C24 C10 -177.9(2)
C13 C10 C24 C19 -0.7(3)
C14 C10 C24 C19 178.9(2)
C16 C17 C25 C26 3.8(3)
C12 C17 C25 C26 175.4(2)
C17 C25 C26 C29 0.2(4)
C14 C23 C27 C36 1.1(4)
C25 C26 C29 C34 -2.4(4)
C23 C14 C30 C37 0.3(4)
C10 C14 C30 C37 179.7(2)
N2 C21 C32 C39 -177.7(2)
C20 C21 C32 C39 1.1(4)
C40 C31 C33 C42 0.5(4)
C40 C31 C33 C35 -179.8(2)
C26 C29 C34 C16 0.5(4)
C17 C16 C34 C29 3.6(3)
C11 C16 C34 C29 -173.0(2)
C20 C18 C35 C39 2.5(4)
C20 C18 C35 C33 -178.9(2)
C42 C33 C35 C18 138.8(3)
C31 C33 C35 C18 -40.8(4)
C42 C33 C35 C39 -42.6(4)
C31 C33 C35 C39 137.7(3)
C23 C27 C36 C37 -0.8(5)
C27 C36 C37 C30 0.4(5)
C14 C30 C37 C36 -0.1(4)
C9 N2 B1 F1 133.2(2)
C21 N2 B1 F1 -58.3(3)
C9 N2 B1 F2 -107.1(2)
C21 N2 B1 F2 61.4(3)
C9 N2 B1 N3 11.2(3)
C21 N2 B1 N3 179.6(2)
C11 N3 B1 F1 -128.9(2)
C12 N3 B1 F1 52.7(3)
C11 N3 B1 F2 112.8(2)
C12 N3 B1 F2 -65.6(2)
C11 N3 B1 N2 -7.5(3)
C12 N3 B1 N2 174.11(17)
C21 C32 C39 C35 -1.0(4)
C18 C35 C39 C32 -0.8(4)
C33 C35 C39 C32 -179.4(3)
C33 C31 C40 C43 0.1(4)
C31 C33 C42 C41 -1.0(4)
C35 C33 C42 C41 179.3(3)
C43 C41 C42 C33 0.9(5)
C42 C41 C43 C40 -0.2(5)
C31 C40 C43 C41 -0.3(4)
